data_7156550
loop_
_publ_author_name
'Wang, Qiang'
'Zhang, Tao'
'Fan, Yunchang'
'Fan, Xuesen'

_publ_section_title
;
 Synthesis of functionalized cyclopentenes through allenic ketone-based
 multicomponent reactions.
;
_journal_issue 45
_journal_name_full 'Organic &amp; biomolecular chemistry'
_journal_page_first 8854
_journal_page_last 8858
_journal_paper_doi 10.1039/c8ob02259c
_journal_volume 16
_journal_year 2018
_chemical_formula_sum 'C25 H25 N O6'
_chemical_formula_weight 435.46
_space_group_crystal_system orthorhombic
_space_group_IT_number 61
_space_group_name_Hall '-P 2ac 2ab'
_space_group_name_H-M_alt 'P b c a'
_symmetry_space_group_name_Hall '-P 2ac 2ab'
_symmetry_space_group_name_H-M 'P b c a'
_atom_sites_solution_hydrogens geom
_audit_creation_method SHELXL-2017/1
_audit_update_record
;
2018-10-24 deposited with the CCDC.
2018-11-02 downloaded from the CCDC.
;
_cell_angle_alpha 90
_cell_angle_beta 90
_cell_angle_gamma 90
_cell_formula_units_Z 8
_cell_length_a 10.932(3)
_cell_length_b 15.037(4)
_cell_length_c 28.078(7)
_cell_measurement_reflns_used 3171
_cell_measurement_temperature 296(2)
_cell_measurement_theta_max 21.71
_cell_measurement_theta_min 2.36
_cell_volume 4616(2)
_computing_cell_refinement 'Bruker SMART'
_computing_data_collection 'Bruker SMART'
_computing_data_reduction 'Bruker SAINT'
_computing_molecular_graphics 'Bruker SHELXTL'
_computing_publication_material 'Bruker SHELXTL'
_computing_structure_refinement 'SHELXL-2017/1 (Sheldrick, 2017)'
_computing_structure_solution 'Bruker SHELXTL'
_diffrn_ambient_temperature 296(2)
_diffrn_measured_fraction_theta_full 1.000
_diffrn_measured_fraction_theta_max 1.000
_diffrn_measurement_device_type 'CCD area detector'
_diffrn_measurement_method 'phi and omega scans'
_diffrn_radiation_type MoK\a
_diffrn_radiation_wavelength 0.71073
_diffrn_reflns_av_R_equivalents 0.0502
_diffrn_reflns_av_unetI/netI 0.0355
_diffrn_reflns_Laue_measured_fraction_full 1.000
_diffrn_reflns_Laue_measured_fraction_max 1.000
_diffrn_reflns_limit_h_max 13
_diffrn_reflns_limit_h_min -12
_diffrn_reflns_limit_k_max 17
_diffrn_reflns_limit_k_min -17
_diffrn_reflns_limit_l_max 26
_diffrn_reflns_limit_l_min -33
_diffrn_reflns_number 22067
_diffrn_reflns_point_group_measured_fraction_full 1.000
_diffrn_reflns_point_group_measured_fraction_max 1.000
_diffrn_reflns_theta_full 25.000
_diffrn_reflns_theta_max 25.000
_diffrn_reflns_theta_min 1.450
_exptl_absorpt_coefficient_mu 0.090
_exptl_absorpt_correction_T_max 0.995
_exptl_absorpt_correction_T_min 0.979
_exptl_absorpt_correction_type multi-scan
_exptl_absorpt_process_details sadabs
_exptl_crystal_colour colorless
_exptl_crystal_density_diffrn 1.253
_exptl_crystal_description plate
_exptl_crystal_F_000 1840
_exptl_crystal_size_max 0.250
_exptl_crystal_size_mid 0.250
_exptl_crystal_size_min 0.040
_refine_diff_density_max 0.386
_refine_diff_density_min -0.238
_refine_diff_density_rms 0.041
_refine_ls_extinction_method none
_refine_ls_goodness_of_fit_ref 1.068
_refine_ls_hydrogen_treatment constr
_refine_ls_matrix_type full
_refine_ls_number_parameters 292
_refine_ls_number_reflns 4050
_refine_ls_number_restraints 16
_refine_ls_restrained_S_all 1.125
_refine_ls_R_factor_all 0.0906
_refine_ls_R_factor_gt 0.0556
_refine_ls_shift/su_max 0.001
_refine_ls_shift/su_mean 0.000
_refine_ls_structure_factor_coef Fsqd
_refine_ls_weighting_details 'w=1/[\s^2^(Fo^2^)+(0.0913P)^2^+1.1298P] where P=(Fo^2^+2Fc^2^)/3'
_refine_ls_weighting_scheme calc
_refine_ls_wR_factor_gt 0.1550
_refine_ls_wR_factor_ref 0.1794
_reflns_Friedel_coverage 0.000
_reflns_number_gt 2606
_reflns_number_total 4050
_reflns_threshold_expression 'I > 2\s(I)'
_cod_data_source_file c8ob02259c2.cif
_cod_data_source_block 1
_cod_depositor_comments 'Adding full bibliography for 7156550.cif.'
_cod_database_code 7156550
_shelx_shelxl_version_number 2017/1
_shelx_space_group_comment
; 
The symmetry employed for this shelxl refinement is uniquely defined 
by the following loop, which should always be used as a source of 
symmetry information in preference to the above space-group names. 
They are only intended as comments. 
;
_shelx_estimated_absorpt_t_min 0.978
_shelx_estimated_absorpt_t_max 0.996

loop_
_space_group_symop_operation_xyz
'x, y, z'
'-x+1/2, -y, z+1/2'
'-x, y+1/2, -z+1/2'
'x+1/2, -y+1/2, -z'
'-x, -y, -z'
'x-1/2, y, -z-1/2'
'x, -y-1/2, z-1/2'
'-x-1/2, y-1/2, z'

loop_
_atom_site_label
_atom_site_type_symbol
_atom_site_fract_x
_atom_site_fract_y
_atom_site_fract_z
_atom_site_U_iso_or_equiv
_atom_site_adp_type
_atom_site_occupancy
_atom_site_site_symmetry_order
_atom_site_calc_flag
_atom_site_refinement_flags_posn
_atom_site_refinement_flags_adp
N1 N 0.0908(3) 0.17454(18) 0.47475(10) 0.0770(8) Uani 1 1 d . .
O1 O 0.36805(17) -0.05168(13) 0.35016(8) 0.0708(6) Uani 1 1 d . .
O2 O 0.13678(15) 0.05192(12) 0.35551(7) 0.0565(5) Uani 1 1 d . .
H2 H 0.164591 0.001294 0.354857 0.085 Uiso 1 1 calc R U
O3 O 0.36385(18) 0.34655(13) 0.38503(7) 0.0666(6) Uani 1 1 d . .
O4 O 0.2683(2) 0.34780(12) 0.45538(7) 0.0666(6) Uani 1 1 d D .
O5 O 0.3159(3) 0.24184(19) 0.25587(10) 0.1068(9) Uani 1 1 d D .
O6 O 0.4482(2) 0.1300(2) 0.25899(9) 0.1062(9) Uani 1 1 d . .
C1 C 0.5578(2) 0.02074(18) 0.36457(8) 0.0455(6) Uani 1 1 d . .
C2 C 0.6153(2) 0.0971(2) 0.34945(9) 0.0548(7) Uani 1 1 d . .
H2A H 0.569022 0.147114 0.342038 0.066 Uiso 1 1 calc R U
C3 C 0.7441(3) 0.1003(3) 0.34507(10) 0.0710(9) Uani 1 1 d . .
H3 H 0.782257 0.151918 0.334513 0.085 Uiso 1 1 calc R U
C4 C 0.8122(3) 0.0271(3) 0.35645(11) 0.0774(10) Uani 1 1 d . .
H4 H 0.896504 0.028804 0.352195 0.093 Uiso 1 1 calc R U
C5 C 0.7580(2) -0.0509(2) 0.37444(10) 0.0631(8) Uani 1 1 d . .
C6 C 0.8282(3) -0.1259(3) 0.38938(14) 0.0925(13) Uani 1 1 d . .
H6 H 0.912680 -0.125077 0.385410 0.111 Uiso 1 1 calc R U
C7 C 0.7744(4) -0.1983(3) 0.40927(17) 0.1029(14) Uani 1 1 d . .
H7 H 0.822332 -0.246264 0.418763 0.124 Uiso 1 1 calc R U
C8 C 0.6477(3) -0.2014(2) 0.41559(14) 0.0861(11) Uani 1 1 d . .
H8 H 0.611701 -0.250446 0.430105 0.103 Uiso 1 1 calc R U
C9 C 0.5771(3) -0.13257(19) 0.40049(10) 0.0623(8) Uani 1 1 d . .
H9 H 0.492686 -0.136220 0.404192 0.075 Uiso 1 1 calc R U
C10 C 0.6277(2) -0.05553(18) 0.37932(8) 0.0485(7) Uani 1 1 d . .
C11 C 0.4219(2) 0.01691(18) 0.36118(9) 0.0468(6) Uani 1 1 d . .
C12 C 0.3462(2) 0.09779(16) 0.36976(9) 0.0425(6) Uani 1 1 d . .
C13 C 0.2298(2) 0.11400(17) 0.34075(9) 0.0458(6) Uani 1 1 d . .
C14 C 0.1891(2) 0.20556(17) 0.35744(9) 0.0486(6) Uani 1 1 d . .
H14A H 0.100540 0.208724 0.359044 0.058 Uiso 1 1 calc R U
H14B H 0.218058 0.251138 0.335760 0.058 Uiso 1 1 calc R U
C15 C 0.2457(2) 0.21849(17) 0.40754(8) 0.0437(6) Uani 1 1 d . .
C16 C 0.3528(2) 0.15177(16) 0.40774(9) 0.0431(6) Uani 1 1 d . .
C17 C 0.4382(3) 0.15066(19) 0.44949(9) 0.0580(7) Uani 1 1 d . .
H17A H 0.392219 0.141721 0.478226 0.087 Uiso 1 1 calc R U
H17B H 0.480877 0.206341 0.451243 0.087 Uiso 1 1 calc R U
H17C H 0.496091 0.103187 0.445734 0.087 Uiso 1 1 calc R U
C18 C 0.1583(2) 0.19474(18) 0.44587(10) 0.0522(7) Uani 1 1 d . .
C19 C 0.2986(2) 0.31228(18) 0.41431(9) 0.0492(6) Uani 1 1 d . .
C20 C 0.3238(4) 0.4339(2) 0.46674(11) 0.0798(10) Uani 1 1 d D .
H20A H 0.412261 0.429127 0.466153 0.096 Uiso 1 1 calc R U
H20B H 0.299190 0.478094 0.443451 0.096 Uiso 1 1 calc R U
C21 C 0.2830(5) 0.4600(3) 0.51367(13) 0.1245(18) Uani 1 1 d D U
H21A H 0.195422 0.464964 0.513823 0.187 Uiso 1 1 calc R U
H21B H 0.318514 0.516273 0.521898 0.187 Uiso 1 1 calc R U
H21C H 0.307828 0.415922 0.536450 0.187 Uiso 1 1 calc R U
C22 C 0.2443(2) 0.1058(2) 0.28613(9) 0.0571(7) Uani 1 1 d . .
H22A H 0.256885 0.043755 0.278114 0.068 Uiso 1 1 calc R U
H22B H 0.168873 0.124847 0.271078 0.068 Uiso 1 1 calc R U
C23 C 0.3480(3) 0.1592(2) 0.26600(10) 0.0662(8) Uani 1 1 d . .
C24 C 0.4089(6) 0.2964(3) 0.2345(2) 0.181(3) Uani 1 1 d D .
H24A H 0.485214 0.263603 0.233686 0.217 Uiso 1 1 calc R U
H24B H 0.385771 0.309798 0.201942 0.217 Uiso 1 1 calc R U
C25 C 0.4273(9) 0.3784(4) 0.2600(2) 0.237(4) Uani 1 1 d D U
H25A H 0.489891 0.412632 0.244539 0.356 Uiso 1 1 calc R U
H25B H 0.352388 0.411782 0.260373 0.356 Uiso 1 1 calc R U
H25C H 0.451806 0.365599 0.292109 0.356 Uiso 1 1 calc R U

loop_
_atom_site_aniso_label
_atom_site_aniso_U_11
_atom_site_aniso_U_22
_atom_site_aniso_U_33
_atom_site_aniso_U_23
_atom_site_aniso_U_13
_atom_site_aniso_U_12
N1 0.0692(17) 0.086(2) 0.0759(18) 0.0011(14) 0.0240(15) -0.0057(15)
O1 0.0435(11) 0.0534(12) 0.1156(17) -0.0175(11) -0.0097(11) -0.0003(9)
O2 0.0361(10) 0.0595(12) 0.0741(12) 0.0000(10) -0.0027(8) -0.0048(9)
O3 0.0615(13) 0.0625(13) 0.0759(14) 0.0028(10) 0.0129(11) -0.0093(10)
O4 0.0909(15) 0.0521(12) 0.0570(12) -0.0097(9) 0.0106(10) -0.0111(11)
O5 0.129(2) 0.0872(18) 0.1046(19) 0.0069(15) 0.0516(17) -0.0025(18)
O6 0.0586(15) 0.161(3) 0.0992(18) 0.0187(17) 0.0116(13) 0.0082(16)
C1 0.0349(13) 0.0550(16) 0.0465(13) -0.0085(12) -0.0007(11) 0.0031(12)
C2 0.0481(16) 0.0618(18) 0.0546(15) -0.0019(13) -0.0017(12) -0.0070(14)
C3 0.0501(17) 0.104(3) 0.0592(18) -0.0052(17) 0.0084(14) -0.0252(19)
C4 0.0306(15) 0.131(3) 0.071(2) -0.030(2) 0.0054(14) -0.003(2)
C5 0.0369(15) 0.091(2) 0.0616(17) -0.0269(16) -0.0029(13) 0.0104(17)
C6 0.0468(19) 0.116(3) 0.115(3) -0.048(3) -0.0242(19) 0.037(2)
C7 0.100(3) 0.078(3) 0.130(3) -0.026(2) -0.045(3) 0.041(3)
C8 0.088(3) 0.065(2) 0.105(3) -0.0065(19) -0.021(2) 0.023(2)
C9 0.0554(17) 0.0559(18) 0.0757(19) -0.0052(15) -0.0062(15) 0.0095(15)
C10 0.0362(14) 0.0617(18) 0.0477(14) -0.0178(12) -0.0035(11) 0.0086(13)
C11 0.0352(13) 0.0498(16) 0.0553(15) -0.0044(12) -0.0023(11) 0.0004(12)
C12 0.0313(12) 0.0475(15) 0.0487(13) -0.0010(11) -0.0002(10) 0.0013(11)
C13 0.0332(13) 0.0520(16) 0.0521(15) -0.0026(12) -0.0038(11) 0.0015(12)
C14 0.0369(13) 0.0565(16) 0.0522(15) 0.0015(12) -0.0025(11) 0.0104(12)
C15 0.0387(13) 0.0449(14) 0.0474(13) -0.0019(11) 0.0047(11) 0.0028(11)
C16 0.0350(13) 0.0452(14) 0.0492(14) 0.0023(11) -0.0007(10) 0.0002(11)
C17 0.0536(16) 0.0700(19) 0.0504(15) -0.0073(13) -0.0099(12) 0.0044(14)
C18 0.0464(15) 0.0538(16) 0.0564(16) -0.0057(13) 0.0036(13) 0.0009(13)
C19 0.0442(14) 0.0525(16) 0.0508(15) 0.0010(12) -0.0001(12) 0.0060(13)
C20 0.113(3) 0.0535(18) 0.073(2) -0.0114(15) -0.0018(19) -0.0165(18)
C21 0.216(5) 0.078(3) 0.080(2) -0.017(2) 0.034(3) -0.040(3)
C22 0.0469(15) 0.0738(19) 0.0505(15) -0.0097(14) -0.0095(12) 0.0023(15)
C23 0.065(2) 0.093(3) 0.0398(15) -0.0049(15) 0.0000(14) 0.0020(19)
C24 0.259(7) 0.117(4) 0.168(5) -0.008(4) 0.126(5) -0.056(5)
C25 0.367(10) 0.152(6) 0.193(6) -0.043(5) 0.141(7) -0.113(6)

loop_
_atom_type_symbol
_atom_type_description
_atom_type_scat_dispersion_real
_atom_type_scat_dispersion_imag
_atom_type_scat_source
C C 0.0033 0.0016 'International Tables Vol C Tables 4.2.6.8 and 6.1.1.4'
H H 0.0000 0.0000 'International Tables Vol C Tables 4.2.6.8 and 6.1.1.4'
N N 0.0061 0.0033 'International Tables Vol C Tables 4.2.6.8 and 6.1.1.4'
O O 0.0106 0.0060 'International Tables Vol C Tables 4.2.6.8 and 6.1.1.4'

loop_
_geom_angle_atom_site_label_1
_geom_angle_atom_site_label_2
_geom_angle_atom_site_label_3
_geom_angle
C13 O2 H2 109.5
C19 O4 C20 116.5(2)
C23 O5 C24 116.1(4)
C2 C1 C10 120.7(2)
C2 C1 C11 117.9(2)
C10 C1 C11 121.2(2)
C1 C2 C3 120.7(3)
C1 C2 H2A 119.7
C3 C2 H2A 119.7
C4 C3 C2 119.6(3)
C4 C3 H3 120.2
C2 C3 H3 120.2
C3 C4 C5 121.7(3)
C3 C4 H4 119.1
C5 C4 H4 119.1
C4 C5 C6 122.5(3)
C4 C5 C10 119.5(3)
C6 C5 C10 118.0(3)
C7 C6 C5 121.4(3)
C7 C6 H6 119.3
C5 C6 H6 119.3
C6 C7 C8 120.5(4)
C6 C7 H7 119.7
C8 C7 H7 119.7
C9 C8 C7 119.9(4)
C9 C8 H8 120.1
C7 C8 H8 120.1
C8 C9 C10 122.2(3)
C8 C9 H9 118.9
C10 C9 H9 118.9
C9 C10 C5 118.0(3)
C9 C10 C1 124.4(2)
C5 C10 C1 117.5(3)
O1 C11 C12 117.4(2)
O1 C11 C1 121.8(2)
C12 C11 C1 120.8(2)
C16 C12 C11 126.3(2)
C16 C12 C13 111.8(2)
C11 C12 C13 120.4(2)
O2 C13 C14 106.94(19)
O2 C13 C12 109.3(2)
C14 C13 C12 102.91(19)
O2 C13 C22 107.8(2)
C14 C13 C22 114.0(2)
C12 C13 C22 115.4(2)
C13 C14 C15 106.05(19)
C13 C14 H14A 110.5
C15 C14 H14A 110.5
C13 C14 H14B 110.5
C15 C14 H14B 110.5
H14A C14 H14B 108.7
C18 C15 C19 111.9(2)
C18 C15 C16 109.3(2)
C19 C15 C16 108.14(19)
C18 C15 C14 111.8(2)
C19 C15 C14 112.2(2)
C16 C15 C14 103.02(18)
C12 C16 C17 130.4(2)
C12 C16 C15 110.5(2)
C17 C16 C15 118.9(2)
C16 C17 H17A 109.5
C16 C17 H17B 109.5
H17A C17 H17B 109.5
C16 C17 H17C 109.5
H17A C17 H17C 109.5
H17B C17 H17C 109.5
N1 C18 C15 178.3(3)
O3 C19 O4 125.1(3)
O3 C19 C15 122.1(2)
O4 C19 C15 112.8(2)
C21 C20 O4 108.0(3)
C21 C20 H20A 110.1
O4 C20 H20A 110.1
C21 C20 H20B 110.1
O4 C20 H20B 110.1
H20A C20 H20B 108.4
C20 C21 H21A 109.5
C20 C21 H21B 109.5
H21A C21 H21B 109.5
C20 C21 H21C 109.5
H21A C21 H21C 109.5
H21B C21 H21C 109.5
C23 C22 C13 114.2(2)
C23 C22 H22A 108.7
C13 C22 H22A 108.7
C23 C22 H22B 108.7
C13 C22 H22B 108.7
H22A C22 H22B 107.6
O6 C23 O5 123.5(3)
O6 C23 C22 123.9(3)
O5 C23 C22 112.6(3)
C25 C24 O5 112.4(4)
C25 C24 H24A 109.1
O5 C24 H24A 109.1
C25 C24 H24B 109.1
O5 C24 H24B 109.1
H24A C24 H24B 107.9
C24 C25 H25A 109.5
C24 C25 H25B 109.5
H25A C25 H25B 109.5
C24 C25 H25C 109.5
H25A C25 H25C 109.5
H25B C25 H25C 109.5

loop_
_geom_bond_atom_site_label_1
_geom_bond_atom_site_label_2
_geom_bond_distance
N1 C18 1.138(3)
O1 C11 1.227(3)
O2 C13 1.441(3)
O2 H2 0.8200
O3 C19 1.205(3)
O4 C19 1.313(3)
O4 C20 1.465(3)
O5 C23 1.322(4)
O5 C24 1.437(5)
O6 C23 1.197(4)
C1 C2 1.376(4)
C1 C10 1.439(4)
C1 C11 1.490(3)
C2 C3 1.414(4)
C2 H2A 0.9300
C3 C4 1.367(5)
C3 H3 0.9300
C4 C5 1.407(5)
C4 H4 0.9300
C5 C6 1.427(5)
C5 C10 1.432(4)
C6 C7 1.358(6)
C6 H6 0.9300
C7 C8 1.398(6)
C7 H7 0.9300
C8 C9 1.359(4)
C8 H8 0.9300
C9 C10 1.415(4)
C9 H9 0.9300
C11 C12 1.490(4)
C12 C16 1.342(3)
C12 C13 1.531(3)
C13 C14 1.521(4)
C13 C22 1.547(3)
C14 C15 1.549(3)
C14 H14A 0.9700
C14 H14B 0.9700
C15 C18 1.483(4)
C15 C19 1.536(4)
C15 C16 1.542(3)
C16 C17 1.498(3)
C17 H17A 0.9600
C17 H17B 0.9600
C17 H17C 0.9600
C20 C21 1.445(4)
C20 H20A 0.9700
C20 H20B 0.9700
C21 H21A 0.9600
C21 H21B 0.9600
C21 H21C 0.9600
C22 C23 1.499(4)
C22 H22A 0.9700
C22 H22B 0.9700
C24 C25 1.440(4)
C24 H24A 0.9700
C24 H24B 0.9700
C25 H25A 0.9600
C25 H25B 0.9600
C25 H25C 0.9600

loop_
_geom_hbond_atom_site_label_D
_geom_hbond_atom_site_label_H
_geom_hbond_atom_site_label_A
_geom_hbond_distance_DH
_geom_hbond_distance_HA
_geom_hbond_distance_DA
_geom_hbond_angle_DHA
_geom_hbond_site_symmetry_A
_geom_hbond_publ_flag
O2 H2 O1 0.82 2.37 2.974(3) 131.5 . yes
O2 H2 O3 0.82 2.50 3.197(3) 144.3 8_655 yes

loop_
_geom_torsion_atom_site_label_1
_geom_torsion_atom_site_label_2
_geom_torsion_atom_site_label_3
_geom_torsion_atom_site_label_4
_geom_torsion
C10 C1 C2 C3 4.2(4)
C11 C1 C2 C3 -170.6(2)
C1 C2 C3 C4 -0.7(4)
C2 C3 C4 C5 -2.7(5)
C3 C4 C5 C6 -175.9(3)
C3 C4 C5 C10 2.5(4)
C4 C5 C6 C7 176.0(3)
C10 C5 C6 C7 -2.4(5)
C5 C6 C7 C8 0.1(6)
C6 C7 C8 C9 1.9(6)
C7 C8 C9 C10 -1.6(5)
C8 C9 C10 C5 -0.7(4)
C8 C9 C10 C1 -177.2(3)
C4 C5 C10 C9 -175.8(3)
C6 C5 C10 C9 2.6(4)
C4 C5 C10 C1 1.0(4)
C6 C5 C10 C1 179.4(2)
C2 C1 C10 C9 172.3(2)
C11 C1 C10 C9 -13.1(4)
C2 C1 C10 C5 -4.3(3)
C11 C1 C10 C5 170.3(2)
C2 C1 C11 O1 142.5(3)
C10 C1 C11 O1 -32.3(4)
C2 C1 C11 C12 -35.7(3)
C10 C1 C11 C12 149.5(2)
O1 C11 C12 C16 130.2(3)
C1 C11 C12 C16 -51.5(4)
O1 C11 C12 C13 -34.4(3)
C1 C11 C12 C13 143.8(2)
C16 C12 C13 O2 -95.1(2)
C11 C12 C13 O2 71.6(3)
C16 C12 C13 C14 18.2(3)
C11 C12 C13 C14 -175.1(2)
C16 C12 C13 C22 143.1(2)
C11 C12 C13 C22 -50.2(3)
O2 C13 C14 C15 91.3(2)
C12 C13 C14 C15 -23.8(2)
C22 C13 C14 C15 -149.5(2)
C13 C14 C15 C18 -95.9(2)
C13 C14 C15 C19 137.4(2)
C13 C14 C15 C16 21.3(2)
C11 C12 C16 C17 3.8(4)
C13 C12 C16 C17 169.6(2)
C11 C12 C16 C15 -170.5(2)
C13 C12 C16 C15 -4.8(3)
C18 C15 C16 C12 108.5(2)
C19 C15 C16 C12 -129.4(2)
C14 C15 C16 C12 -10.4(3)
C18 C15 C16 C17 -66.6(3)
C19 C15 C16 C17 55.5(3)
C14 C15 C16 C17 174.5(2)
C20 O4 C19 O3 -3.0(4)
C20 O4 C19 C15 174.6(2)
C18 C15 C19 O3 -174.1(2)
C16 C15 C19 O3 65.5(3)
C14 C15 C19 O3 -47.5(3)
C18 C15 C19 O4 8.1(3)
C16 C15 C19 O4 -112.3(2)
C14 C15 C19 O4 134.8(2)
C19 O4 C20 C21 -177.9(3)
O2 C13 C22 C23 -173.5(2)
C14 C13 C22 C23 67.9(3)
C12 C13 C22 C23 -51.0(3)
C24 O5 C23 O6 1.2(5)
C24 O5 C23 C22 -177.5(4)
C13 C22 C23 O6 94.4(4)
C13 C22 C23 O5 -86.9(3)
C23 O5 C24 C25 -126.5(6)
